data_1553330
loop_
_publ_author_name
'Qi, Xiao-Li'
'Zhang, Ying-Ying'
'Zhao, Peng'
'Zhou, Le'
'Wang, Xiao-Bo'
'Huang, Xiao-Xiao'
'Lin, Bin'
'Song, Shao-Jiang'

_publ_section_title
;
 ent-Kaurane Diterpenoids with Neuroprotective Properties from Corn Silk (
 Zea mays).
;
_journal_issue 5
_journal_name_full 'Journal of natural products'
_journal_page_first 1225
_journal_page_last 1234
_journal_paper_doi 10.1021/acs.jnatprod.7b01017
_journal_volume 81
_journal_year 2018
_chemical_formula_sum 'C20 H28 O4'
_chemical_formula_weight 332.42
_space_group_crystal_system orthorhombic
_space_group_IT_number 19
_space_group_name_Hall 'P 2ac 2ab'
_space_group_name_H-M_alt 'P 21 21 21'
_atom_sites_solution_hydrogens geom
_audit_creation_method SHELXL-2014/7
_cell_angle_alpha 90
_cell_angle_beta 90
_cell_angle_gamma 90
_cell_formula_units_Z 4
_cell_length_a 8.8766(2)
_cell_length_b 10.9773(3)
_cell_length_c 18.1040(5)
_cell_measurement_reflns_used 6124
_cell_measurement_temperature 296(2)
_cell_measurement_theta_max 68.34
_cell_measurement_theta_min 4.71
_cell_volume 1764.07(8)
_computing_structure_refinement 'SHELXL-2014/7 (Sheldrick, 2014)'
_diffrn_ambient_temperature 296(2)
_diffrn_measured_fraction_theta_full 0.998
_diffrn_measured_fraction_theta_max 0.998
_diffrn_measurement_device_type 'Bruker APEX-II CCD'
_diffrn_measurement_method '\f and \w scans'
_diffrn_radiation_type CuK\a
_diffrn_radiation_wavelength 1.54178
_diffrn_reflns_av_R_equivalents 0.1170
_diffrn_reflns_av_unetI/netI 0.0846
_diffrn_reflns_Laue_measured_fraction_full 0.998
_diffrn_reflns_Laue_measured_fraction_max 0.998
_diffrn_reflns_limit_h_max 9
_diffrn_reflns_limit_h_min -9
_diffrn_reflns_limit_k_max 12
_diffrn_reflns_limit_k_min -12
_diffrn_reflns_limit_l_max 19
_diffrn_reflns_limit_l_min -20
_diffrn_reflns_number 11107
_diffrn_reflns_point_group_measured_fraction_full 0.998
_diffrn_reflns_point_group_measured_fraction_max 0.998
_diffrn_reflns_theta_full 58.917
_diffrn_reflns_theta_max 58.917
_diffrn_reflns_theta_min 4.711
_exptl_absorpt_coefficient_mu 0.688
_exptl_crystal_colour colorless
_exptl_crystal_density_diffrn 1.252
_exptl_crystal_description block
_exptl_crystal_F_000 720
_refine_diff_density_max 0.437
_refine_diff_density_min -0.404
_refine_diff_density_rms 0.118
_refine_ls_abs_structure_details
;
 Flack x determined using 905 quotients [(I+)-(I-)]/[(I+)+(I-)]
 (Parsons, Flack and Wagner, Acta Cryst. B69 (2013) 249-259).
;
_refine_ls_abs_structure_Flack 0.1(2)
_refine_ls_extinction_method none
_refine_ls_goodness_of_fit_ref 1.115
_refine_ls_hydrogen_treatment constr
_refine_ls_matrix_type full
_refine_ls_number_parameters 221
_refine_ls_number_reflns 2528
_refine_ls_number_restraints 0
_refine_ls_restrained_S_all 1.115
_refine_ls_R_factor_all 0.0695
_refine_ls_R_factor_gt 0.0642
_refine_ls_shift/su_max 0.000
_refine_ls_shift/su_mean 0.000
_refine_ls_structure_factor_coef Fsqd
_refine_ls_weighting_details 'w=1/[\s^2^(Fo^2^)+(0.1051P)^2^+0.0452P] where P=(Fo^2^+2Fc^2^)/3'
_refine_ls_weighting_scheme calc
_refine_ls_wR_factor_gt 0.1545
_refine_ls_wR_factor_ref 0.1595
_reflns_Friedel_coverage 0.714
_reflns_Friedel_fraction_full 0.997
_reflns_Friedel_fraction_max 0.997
_reflns_number_gt 2312
_reflns_number_total 2528
_reflns_threshold_expression 'I > 2\s(I)'
_cod_data_source_file np7b01017_si_002.cif
_cod_data_source_block cu_20170725B_0ma_a
_cod_database_code 1553330
_shelx_shelxl_version_number 2014/7
_shelx_space_group_comment
;
The symmetry employed for this shelxl refinement is uniquely defined
by the following loop, which should always be used as a source of
symmetry information in preference to the above space-group names.
They are only intended as comments.
;

loop_
_space_group_symop_operation_xyz
'x, y, z'
'-x+1/2, -y, z+1/2'
'-x, y+1/2, -z+1/2'
'x+1/2, -y+1/2, -z'

loop_
_atom_site_label
_atom_site_type_symbol
_atom_site_fract_x
_atom_site_fract_y
_atom_site_fract_z
_atom_site_U_iso_or_equiv
_atom_site_adp_type
_atom_site_occupancy
_atom_site_site_symmetry_order
_atom_site_calc_flag
_atom_site_refinement_flags_posn
_atom_site_refinement_flags_adp
O001 O 0.7065(4) 0.6873(3) 0.52380(18) 0.0474(8) Uani 1 1 d . .
O002 O 0.8263(4) 0.5102(3) 0.5350(2) 0.0530(9) Uani 1 1 d . .
H002 H 0.9002 0.5541 0.5405 0.080 Uiso 1 1 calc R U
O003 O 0.4286(4) 0.3618(3) 0.06485(16) 0.0464(9) Uani 1 1 d . .
H003 H 0.3916 0.3240 0.0302 0.070 Uiso 1 1 calc R U
C004 C 0.2155(5) 0.4790(4) 0.4009(2) 0.0397(10) Uani 1 1 d . .
H00A H 0.2034 0.5631 0.3856 0.048 Uiso 1 1 calc R U
H00B H 0.1693 0.4703 0.4492 0.048 Uiso 1 1 calc R U
C005 C 0.7100(5) 0.5770(4) 0.5151(2) 0.0382(10) Uani 1 1 d . .
C006 C 0.4577(4) 0.4372(4) 0.3296(2) 0.0271(9) Uani 1 1 d . .
H006 H 0.4560 0.5197 0.3091 0.033 Uiso 1 1 calc R U
C007 C 0.5889(5) 0.5044(4) 0.4821(2) 0.0355(10) Uani 1 1 d . .
O008 O 0.0813(5) 0.1459(4) 0.1681(3) 0.0839(14) Uani 1 1 d . .
C009 C 0.4711(5) 0.5500(4) 0.4456(2) 0.0344(10) Uani 1 1 d . .
H009 H 0.4468 0.6324 0.4439 0.041 Uiso 1 1 calc R U
C00A C 0.3710(4) 0.3587(3) 0.2715(2) 0.0279(9) Uani 1 1 d . .
C00B C 0.1326(5) 0.3966(4) 0.3460(2) 0.0391(10) Uani 1 1 d . .
H00C H 0.1367 0.3128 0.3629 0.047 Uiso 1 1 calc R U
H00D H 0.0276 0.4206 0.3430 0.047 Uiso 1 1 calc R U
C00C C 0.4422(4) 0.3827(4) 0.1951(2) 0.0355(10) Uani 1 1 d . .
H00E H 0.4511 0.4699 0.1878 0.043 Uiso 1 1 calc R U
H00F H 0.5430 0.3486 0.1944 0.043 Uiso 1 1 calc R U
C00D C 0.3809(5) 0.2217(4) 0.2887(3) 0.0411(10) Uani 1 1 d . .
H00G H 0.3393 0.1762 0.2483 0.062 Uiso 1 1 calc R U
H00H H 0.3250 0.2043 0.3329 0.062 Uiso 1 1 calc R U
H00I H 0.4844 0.1991 0.2957 0.062 Uiso 1 1 calc R U
C00E C 0.2057(4) 0.4068(3) 0.2697(2) 0.0312(9) Uani 1 1 d . .
H00J H 0.2151 0.4945 0.2608 0.037 Uiso 1 1 calc R U
C00F C 0.3822(4) 0.4509(4) 0.4074(2) 0.0310(9) Uani 1 1 d . .
C00G C 0.6296(5) 0.4064(4) 0.3372(2) 0.0376(10) Uani 1 1 d . .
H00K H 0.6609 0.3639 0.2928 0.045 Uiso 1 1 calc R U
H00L H 0.6850 0.4825 0.3390 0.045 Uiso 1 1 calc R U
C00H C 0.3527(5) 0.3291(4) 0.1320(2) 0.0346(9) Uani 1 1 d . .
H00M H 0.3504 0.2401 0.1368 0.041 Uiso 1 1 calc R U
C00I C 0.1941(5) 0.3775(4) 0.1314(2) 0.0388(10) Uani 1 1 d . .
H00N H 0.1387 0.3379 0.0919 0.047 Uiso 1 1 calc R U
H00O H 0.1970 0.4640 0.1206 0.047 Uiso 1 1 calc R U
C00J C 0.6768(5) 0.3292(4) 0.4041(3) 0.0439(11) Uani 1 1 d . .
H00P H 0.6586 0.2438 0.3936 0.053 Uiso 1 1 calc R U
H00Q H 0.7838 0.3396 0.4130 0.053 Uiso 1 1 calc R U
C00K C 0.4226(5) 0.3434(4) 0.4586(2) 0.0410(10) Uani 1 1 d . .
H00R H 0.3642 0.3455 0.5038 0.049 Uiso 1 1 calc R U
H00S H 0.4069 0.2658 0.4341 0.049 Uiso 1 1 calc R U
C00L C 0.5886(5) 0.3663(4) 0.4734(2) 0.0387(10) Uani 1 1 d . .
H00T H 0.6244 0.3244 0.5179 0.046 Uiso 1 1 calc R U
C00M C 0.1097(5) 0.3582(4) 0.2037(2) 0.0403(10) Uani 1 1 d . .
C00N C 0.0651(6) 0.2268(6) 0.2138(3) 0.0626(15) Uani 1 1 d . .
H00U H 0.0215 0.2055 0.2587 0.075 Uiso 1 1 calc R U
C00O C -0.0401(5) 0.4261(7) 0.1989(4) 0.0726(19) Uani 1 1 d . .
H00V H -0.0217 0.5102 0.1875 0.109 Uiso 1 1 calc R U
H00W H -0.0917 0.4204 0.2454 0.109 Uiso 1 1 calc R U
H00X H -0.1012 0.3905 0.1609 0.109 Uiso 1 1 calc R U

loop_
_atom_site_aniso_label
_atom_site_aniso_U_11
_atom_site_aniso_U_22
_atom_site_aniso_U_33
_atom_site_aniso_U_23
_atom_site_aniso_U_13
_atom_site_aniso_U_12
O001 0.0544(19) 0.0397(19) 0.0480(19) -0.0019(14) -0.0121(15) -0.0041(15)
O002 0.0409(17) 0.0461(18) 0.072(2) -0.0006(17) -0.0206(17) -0.0026(14)
O003 0.0454(17) 0.060(2) 0.0336(16) -0.0072(14) 0.0091(13) -0.0156(16)
C004 0.031(2) 0.054(3) 0.034(2) -0.0060(19) 0.0019(18) 0.003(2)
C005 0.039(2) 0.043(3) 0.033(2) 0.0041(19) -0.0026(19) -0.007(2)
C006 0.0237(19) 0.0252(18) 0.032(2) 0.0035(16) -0.0004(15) -0.0026(15)
C007 0.034(2) 0.039(2) 0.033(2) 0.0029(18) 0.0023(18) -0.0014(18)
O008 0.092(3) 0.072(3) 0.087(3) -0.018(3) -0.003(3) -0.031(3)
C009 0.035(2) 0.035(2) 0.033(2) -0.0017(18) 0.0036(17) 0.0004(18)
C00A 0.0258(19) 0.0236(19) 0.034(2) 0.0001(16) 0.0037(16) 0.0002(15)
C00B 0.0233(19) 0.052(3) 0.042(2) -0.0065(19) 0.0060(18) -0.0029(19)
C00C 0.029(2) 0.041(2) 0.037(2) -0.0024(19) 0.0021(17) -0.0019(18)
C00D 0.047(2) 0.028(2) 0.048(3) -0.0006(18) -0.002(2) 0.0019(19)
C00E 0.0251(19) 0.032(2) 0.036(2) -0.0007(16) -0.0012(17) -0.0028(16)
C00F 0.030(2) 0.032(2) 0.031(2) 0.0003(17) 0.0015(16) -0.0042(17)
C00G 0.029(2) 0.044(3) 0.039(2) -0.0008(17) 0.0023(18) -0.0001(18)
C00H 0.037(2) 0.032(2) 0.035(2) -0.0031(16) 0.0077(18) -0.0027(17)
C00I 0.037(2) 0.044(2) 0.035(2) -0.0030(19) -0.0047(18) 0.000(2)
C00J 0.034(2) 0.042(2) 0.056(3) -0.005(2) -0.007(2) 0.0068(19)
C00K 0.046(2) 0.041(2) 0.036(2) 0.005(2) 0.0014(19) -0.010(2)
C00L 0.043(2) 0.032(2) 0.041(2) 0.0068(18) -0.0097(19) -0.0019(19)
C00M 0.031(2) 0.049(3) 0.041(2) -0.009(2) 0.0020(18) -0.006(2)
C00N 0.059(3) 0.073(4) 0.056(3) -0.014(3) 0.002(2) -0.039(3)
C00O 0.030(3) 0.129(6) 0.059(3) -0.029(4) -0.008(2) 0.014(3)

loop_
_atom_type_symbol
_atom_type_description
_atom_type_scat_dispersion_real
_atom_type_scat_dispersion_imag
_atom_type_scat_source
C C 0.0181 0.0091 'International Tables Vol C Tables 4.2.6.8 and 6.1.1.4'
H H 0.0000 0.0000 'International Tables Vol C Tables 4.2.6.8 and 6.1.1.4'
O O 0.0492 0.0322 'International Tables Vol C Tables 4.2.6.8 and 6.1.1.4'

loop_
_geom_angle_atom_site_label_1
_geom_angle_atom_site_label_2
_geom_angle_atom_site_label_3
_geom_angle
C005 O002 H002 109.5
C00H O003 H003 109.5
C00F C004 C00B 113.5(3)
C00F C004 H00A 108.9
C00B C004 H00A 108.9
C00F C004 H00B 108.9
C00B C004 H00B 108.9
H00A C004 H00B 107.7
O001 C005 O002 122.4(4)
O001 C005 C007 125.0(4)
O002 C005 C007 112.6(4)
C00A C006 C00F 116.6(3)
C00A C006 C00G 114.7(3)
C00F C006 C00G 111.0(3)
C00A C006 H006 104.3
C00F C006 H006 104.3
C00G C006 H006 104.3
C009 C007 C005 124.9(4)
C009 C007 C00L 108.7(4)
C005 C007 C00L 125.7(4)
C007 C009 C00F 111.4(4)
C007 C009 H009 124.3
C00F C009 H009 124.3
C00D C00A C00C 108.9(3)
C00D C00A C00E 112.9(3)
C00C C00A C00E 108.0(3)
C00D C00A C006 112.0(3)
C00C C00A C006 107.9(3)
C00E C00A C006 106.9(3)
C00E C00B C004 109.8(3)
C00E C00B H00C 109.7
C004 C00B H00C 109.7
C00E C00B H00D 109.7
C004 C00B H00D 109.7
H00C C00B H00D 108.2
C00H C00C C00A 113.3(3)
C00H C00C H00E 108.9
C00A C00C H00E 108.9
C00H C00C H00F 108.9
C00A C00C H00F 108.9
H00E C00C H00F 107.7
C00A C00D H00G 109.5
C00A C00D H00H 109.5
H00G C00D H00H 109.5
C00A C00D H00I 109.5
H00G C00D H00I 109.5
H00H C00D H00I 109.5
C00B C00E C00A 110.8(3)
C00B C00E C00M 115.7(3)
C00A C00E C00M 114.5(3)
C00B C00E H00J 104.8
C00A C00E H00J 104.8
C00M C00E H00J 104.8
C009 C00F C004 113.5(4)
C009 C00F C00K 98.9(3)
C004 C00F C00K 115.4(3)
C009 C00F C006 104.9(3)
C004 C00F C006 111.5(3)
C00K C00F C006 111.5(3)
C00J C00G C006 116.9(4)
C00J C00G H00K 108.1
C006 C00G H00K 108.1
C00J C00G H00L 108.1
C006 C00G H00L 108.1
H00K C00G H00L 107.3
O003 C00H C00I 110.1(4)
O003 C00H C00C 107.2(3)
C00I C00H C00C 111.1(3)
O003 C00H H00M 109.4
C00I C00H H00M 109.4
C00C C00H H00M 109.4
C00H C00I C00M 113.8(4)
C00H C00I H00N 108.8
C00M C00I H00N 108.8
C00H C00I H00O 108.8
C00M C00I H00O 108.8
H00N C00I H00O 107.7
C00L C00J C00G 111.1(4)
C00L C00J H00P 109.4
C00G C00J H00P 109.4
C00L C00J H00Q 109.4
C00G C00J H00Q 109.4
H00P C00J H00Q 108.0
C00L C00K C00F 101.8(3)
C00L C00K H00R 111.4
C00F C00K H00R 111.4
C00L C00K H00S 111.4
C00F C00K H00S 111.4
H00R C00K H00S 109.3
C00K C00L C007 100.6(3)
C00K C00L C00J 107.8(4)
C007 C00L C00J 110.4(4)
C00K C00L H00T 112.5
C007 C00L H00T 112.5
C00J C00L H00T 112.5
C00N C00M C00I 111.5(4)
C00N C00M C00O 104.2(4)
C00I C00M C00O 108.2(4)
C00N C00M C00E 112.2(4)
C00I C00M C00E 110.0(3)
C00O C00M C00E 110.6(4)
O008 C00N C00M 125.6(5)
O008 C00N H00U 117.2
C00M C00N H00U 117.2
C00M C00O H00V 109.5
C00M C00O H00W 109.5
H00V C00O H00W 109.5
C00M C00O H00X 109.5
H00V C00O H00X 109.5
H00W C00O H00X 109.5

loop_
_geom_bond_atom_site_label_1
_geom_bond_atom_site_label_2
_geom_bond_distance
O001 C005 1.222(5)
O002 C005 1.317(5)
O002 H002 0.8200
O003 C00H 1.436(5)
O003 H003 0.8200
C004 C00F 1.516(6)
C004 C00B 1.532(6)
C004 H00A 0.9700
C004 H00B 0.9700
C005 C007 1.466(6)
C006 C00A 1.562(5)
C006 C00F 1.566(5)
C006 C00G 1.570(5)
C006 H006 0.9800
C007 C009 1.334(6)
C007 C00L 1.524(6)
O008 C00N 1.222(7)
C009 C00F 1.512(6)
C009 H009 0.9300
C00A C00D 1.538(5)
C00A C00C 1.543(6)
C00A C00E 1.560(5)
C00B C00E 1.530(6)
C00B H00C 0.9700
C00B H00D 0.9700
C00C C00H 1.511(6)
C00C H00E 0.9700
C00C H00F 0.9700
C00D H00G 0.9600
C00D H00H 0.9600
C00D H00I 0.9600
C00E C00M 1.562(6)
C00E H00J 0.9800
C00F C00K 1.543(6)
C00G C00J 1.536(6)
C00G H00K 0.9700
C00G H00L 0.9700
C00H C00I 1.505(6)
C00H H00M 0.9800
C00I C00M 1.523(6)
C00I H00N 0.9700
C00I H00O 0.9700
C00J C00L 1.534(7)
C00J H00P 0.9700
C00J H00Q 0.9700
C00K C00L 1.519(6)
C00K H00R 0.9700
C00K H00S 0.9700
C00L H00T 0.9800
C00M C00N 1.506(7)
C00M C00O 1.527(7)
C00N H00U 0.9300
C00O H00V 0.9600
C00O H00W 0.9600
C00O H00X 0.9600

loop_
_geom_torsion_atom_site_label_1
_geom_torsion_atom_site_label_2
_geom_torsion_atom_site_label_3
_geom_torsion_atom_site_label_4
_geom_torsion
O001 C005 C007 C009 12.3(8)
O002 C005 C007 C009 -167.5(4)
O001 C005 C007 C00L -177.6(4)
O002 C005 C007 C00L 2.6(6)
C005 C007 C009 C00F 170.1(4)
C00L C007 C009 C00F -1.4(5)
C00F C006 C00A C00D -73.8(4)
C00G C006 C00A C00D 58.5(4)
C00F C006 C00A C00C 166.3(3)
C00G C006 C00A C00C -61.5(4)
C00F C006 C00A C00E 50.3(4)
C00G C006 C00A C00E -177.4(3)
C00F C004 C00B C00E -57.4(5)
C00D C00A C00C C00H 67.9(4)
C00E C00A C00C C00H -55.0(4)
C006 C00A C00C C00H -170.2(3)
C004 C00B C00E C00A 63.9(4)
C004 C00B C00E C00M -163.6(4)
C00D C00A C00E C00B 64.7(4)
C00C C00A C00E C00B -174.8(3)
C006 C00A C00E C00B -58.9(4)
C00D C00A C00E C00M -68.4(4)
C00C C00A C00E C00M 52.1(4)
C006 C00A C00E C00M 168.0(3)
C007 C009 C00F C004 149.3(4)
C007 C009 C00F C00K 26.5(4)
C007 C009 C00F C006 -88.7(4)
C00B C004 C00F C009 165.3(4)
C00B C004 C00F C00K -81.6(5)
C00B C004 C00F C006 47.0(5)
C00A C006 C00F C009 -168.6(3)
C00G C006 C00F C009 57.5(4)
C00A C006 C00F C004 -45.3(5)
C00G C006 C00F C004 -179.2(3)
C00A C006 C00F C00K 85.3(4)
C00G C006 C00F C00K -48.6(4)
C00A C006 C00G C00J -102.2(4)
C00F C006 C00G C00J 32.6(5)
C00A C00C C00H O003 178.0(3)
C00A C00C C00H C00I 57.6(5)
O003 C00H C00I C00M -174.2(3)
C00C C00H C00I C00M -55.5(5)
C006 C00G C00J C00L -39.2(5)
C009 C00F C00K C00L -40.2(4)
C004 C00F C00K C00L -161.6(4)
C006 C00F C00K C00L 69.8(4)
C00F C00K C00L C007 40.0(4)
C00F C00K C00L C00J -75.6(4)
C009 C007 C00L C00K -24.8(5)
C005 C007 C00L C00K 163.8(4)
C009 C007 C00L C00J 88.9(4)
C005 C007 C00L C00J -82.6(5)
C00G C00J C00L C00K 61.6(5)
C00G C00J C00L C007 -47.4(5)
C00H C00I C00M C00N -73.5(5)
C00H C00I C00M C00O 172.5(4)
C00H C00I C00M C00E 51.6(5)
C00B C00E C00M C00N -57.0(5)
C00A C00E C00M C00N 73.8(5)
C00B C00E C00M C00I 178.3(4)
C00A C00E C00M C00I -50.9(5)
C00B C00E C00M C00O 58.9(6)
C00A C00E C00M C00O -170.4(4)
C00I C00M C00N O008 -5.9(8)
C00O C00M C00N O008 110.5(7)
C00E C00M C00N O008 -129.8(6)
